data_2219838
loop_
_publ_author_name
'Zhang, Guang-You'
'Yang, Ting'
'Xu, Bao-Wang'
'Chen, Di-Juan'
'Wang, Wan-Hui'

_publ_section_title 4-Chloro-2-((1<i>R</i>)-1-{[(<i>R</i>)-(2-chlorophenyl)(cyclopentyl)methyl]amino}ethyl)phenol
_journal_coeditor_code DN2393
_journal_issue 11
_journal_name_full 'Acta Crystallographica Section E'
_journal_page_first o2211
_journal_page_last o2212
_journal_paper_doi 10.1107/S1600536808034624
_journal_volume 64
_journal_year 2008
_chemical_formula_iupac 'C20 H23 Cl2 N O'
_chemical_formula_moiety 'C20 H23 Cl2 N O'
_chemical_formula_sum 'C20 H23 Cl2 N O'
_chemical_formula_weight 364.29
_chemical_name_systematic
;
4-Chloro-2-((1<i>R</i>)-1-{[(<i>R</i>)-(2-
chlorophenyl)(cyclopentyl)methyl]amino}ethyl)phenol
;
_space_group_IT_number 19
_symmetry_cell_setting orthorhombic
_symmetry_space_group_name_Hall 'P 2ac 2ab'
_symmetry_space_group_name_H-M 'P 21 21 21'
_atom_sites_solution_hydrogens geom
_atom_sites_solution_primary direct
_atom_sites_solution_secondary difmap
_audit_creation_method SHELXL-97
_cell_angle_alpha 90.00
_cell_angle_beta 90.00
_cell_angle_gamma 90.00
_cell_formula_units_Z 4
_cell_length_a 11.286(2)
_cell_length_b 11.539(2)
_cell_length_c 14.740(3)
_cell_measurement_reflns_used 2608
_cell_measurement_temperature 298(2)
_cell_measurement_theta_max 20.484
_cell_measurement_theta_min 2.241
_cell_volume 1919.6(6)
_computing_cell_refinement 'SAINT (Bruker, 1997)'
_computing_data_collection 'SMART (Bruker, 1997)'
_computing_data_reduction 'SAINT (Bruker, 1997)'
_computing_molecular_graphics 'ORTEPIII (Burnett & Johnson, 1996) and ORTEP-3 for Windows (Farrugia, 1997)'
_computing_publication_material 'SHELXL97 (Sheldrick, 2008)'
_computing_structure_refinement 'SHELXL97 (Sheldrick, 2008)'
_computing_structure_solution 'SHELXS97 (Sheldrick, 2008)'
_diffrn_ambient_temperature 298(2)
_diffrn_measured_fraction_theta_full 1.000
_diffrn_measured_fraction_theta_max 1.000
_diffrn_measurement_device_type 'Bruker SMART CCD area-detector'
_diffrn_measurement_method '\f and \w'
_diffrn_radiation_monochromator graphite
_diffrn_radiation_source 'fine-focus sealed tube'
_diffrn_radiation_type MoK\a
_diffrn_radiation_wavelength 0.71073
_diffrn_reflns_av_R_equivalents 0.0319
_diffrn_reflns_av_sigmaI/netI 0.0369
_diffrn_reflns_limit_h_max 13
_diffrn_reflns_limit_h_min -13
_diffrn_reflns_limit_k_max 11
_diffrn_reflns_limit_k_min -13
_diffrn_reflns_limit_l_max 15
_diffrn_reflns_limit_l_min -17
_diffrn_reflns_number 10145
_diffrn_reflns_theta_full 25.50
_diffrn_reflns_theta_max 25.50
_diffrn_reflns_theta_min 2.24
_exptl_absorpt_coefficient_mu 0.344
_exptl_absorpt_correction_T_max 0.9406
_exptl_absorpt_correction_T_min 0.8689
_exptl_absorpt_correction_type multi-scan
_exptl_absorpt_process_details '(SADABS; Bruker, 1997)'
_exptl_crystal_colour colourless
_exptl_crystal_density_diffrn 1.261
_exptl_crystal_density_method 'not measured'
_exptl_crystal_description block
_exptl_crystal_F_000 768
_exptl_crystal_size_max 0.42
_exptl_crystal_size_mid 0.29
_exptl_crystal_size_min 0.18
_refine_diff_density_max 0.172
_refine_diff_density_min -0.219
_refine_ls_abs_structure_details 'Flack (1983), 1629 Friedel pairs'
_refine_ls_abs_structure_Flack 0.03(8)
_refine_ls_extinction_method none
_refine_ls_goodness_of_fit_ref 1.018
_refine_ls_hydrogen_treatment constr
_refine_ls_matrix_type full
_refine_ls_number_parameters 219
_refine_ls_number_reflns 3573
_refine_ls_number_restraints 0
_refine_ls_restrained_S_all 1.018
_refine_ls_R_factor_all 0.0652
_refine_ls_R_factor_gt 0.0484
_refine_ls_shift/su_max 0.000
_refine_ls_shift/su_mean 0.000
_refine_ls_structure_factor_coef Fsqd
_refine_ls_weighting_details 'calc w=1/[\s^2^(Fo^2^)+(0.0486P)^2^+0.3378P] where P=(Fo^2^+2Fc^2^)/3'
_refine_ls_weighting_scheme calc
_refine_ls_wR_factor_gt 0.1045
_refine_ls_wR_factor_ref 0.1128
_reflns_number_gt 2761
_reflns_number_total 3573
_reflns_threshold_expression I>2\s(I)
_cod_data_source_file dn2393.cif
_cod_data_source_block I
_cod_depositor_comments
;
The following automatic conversions were performed:
'_symmetry_cell_setting' value 'Orthorhombic' changed to 'orthorhombic'
according to '/home/saulius/struct/CIF-dictionaries/cif_core.dic'
dictionary named 'cif_core.dic' version 2.4.1 from 2010-06-29.

Automatic conversion script
Id: cif_fix_enum 1527 2010-12-29 10:47:43Z saulius 

The following automatic conversions were performed:

'_symmetry_cell_setting' value 'Orthorhombic' changed to
'orthorhombic' according to
/home/saulius/struct/CIF-dictionaries/cif_core.dic dictionary named
'cif_core.dic' version 2.4.1 from 2010-06-29.

Automatic conversion script
Id: cif_fix_values 1715 2011-07-08 13:25:40Z adriana 
;
_cod_original_cell_volume 1919.5(6)
_cod_database_code 2219838
_cod_database_fobs_code 2219838

loop_
_symmetry_equiv_pos_as_xyz
'x, y, z'
'-x+1/2, -y, z+1/2'
'-x, y+1/2, -z+1/2'
'x+1/2, -y+1/2, -z'

loop_
_atom_site_type_symbol
_atom_site_label
_atom_site_fract_x
_atom_site_fract_y
_atom_site_fract_z
_atom_site_U_iso_or_equiv
_atom_site_adp_type
_atom_site_calc_flag
_atom_site_refinement_flags
_atom_site_occupancy
C C1 0.4448(2) 0.9053(2) 0.71545(19) 0.0527(7) Uani d . 1
C C2 0.5587(2) 0.9243(2) 0.68485(16) 0.0450(6) Uani d . 1
C C3 0.5716(3) 1.0086(2) 0.61779(19) 0.0583(7) Uani d . 1
H H3 0.6468 1.0242 0.5952 0.070 Uiso calc R 1
C C4 0.4774(3) 1.0688(3) 0.5843(2) 0.0662(9) Uani d . 1
H H4 0.4891 1.1245 0.5395 0.079 Uiso calc R 1
C C5 0.3652(3) 1.0476(3) 0.6164(2) 0.0702(9) Uani d . 1
H H5 0.3007 1.0886 0.5939 0.084 Uiso calc R 1
C C6 0.3501(3) 0.9649(3) 0.6822(2) 0.0679(9) Uani d . 1
H H6 0.2746 0.9494 0.7043 0.082 Uiso calc R 1
C C7 0.6676(2) 0.8606(2) 0.71942(18) 0.0494(7) Uani d . 1
H H7 0.6412 0.8068 0.7667 0.059 Uiso calc R 1
C C8 0.7239(3) 0.7890(3) 0.6445(2) 0.0597(8) Uani d . 1
H H8 0.7496 0.8417 0.5963 0.072 Uiso calc R 1
C C9 0.8298(3) 0.7153(3) 0.6731(3) 0.0842(11) Uani d . 1
H H9A 0.9015 0.7616 0.6749 0.101 Uiso calc R 1
H H9B 0.8168 0.6814 0.7324 0.101 Uiso calc R 1
C C10 0.8389(4) 0.6226(4) 0.6016(3) 0.1137(16) Uani d . 1
H H10A 0.8922 0.6467 0.5536 0.136 Uiso calc R 1
H H10B 0.8687 0.5512 0.6278 0.136 Uiso calc R 1
C C11 0.7165(4) 0.6053(4) 0.5653(3) 0.1091(15) Uani d . 1
H H11A 0.7171 0.6091 0.4995 0.131 Uiso calc R 1
H H11B 0.6863 0.5301 0.5834 0.131 Uiso calc R 1
C C12 0.6404(3) 0.6996(3) 0.6033(2) 0.0747(10) Uani d . 1
H H12A 0.5877 0.6688 0.6493 0.090 Uiso calc R 1
H H12B 0.5930 0.7345 0.5557 0.090 Uiso calc R 1
C C13 0.7159(3) 1.0138(3) 0.83381(19) 0.0558(7) Uani d . 1
H H13 0.6433 1.0529 0.8140 0.067 Uiso calc R 1
C C14 0.8106(4) 1.1051(3) 0.8523(2) 0.0835(11) Uani d . 1
H H14A 0.8828 1.0677 0.8705 0.125 Uiso calc R 1
H H14B 0.7842 1.1557 0.8999 0.125 Uiso calc R 1
H H14C 0.8245 1.1494 0.7983 0.125 Uiso calc R 1
C C15 0.6889(3) 0.9446(3) 0.91861(19) 0.0537(7) Uani d . 1
C C16 0.6008(3) 0.9804(3) 0.9767(2) 0.0606(8) Uani d . 1
H H16 0.5558 1.0452 0.9620 0.073 Uiso calc R 1
C C17 0.5781(3) 0.9215(4) 1.0566(2) 0.0757(10) Uani d . 1
C C18 0.6416(5) 0.8248(4) 1.0777(3) 0.0969(15) Uani d . 1
H H18 0.6254 0.7844 1.1308 0.116 Uiso calc R 1
C C19 0.7279(4) 0.7875(3) 1.0216(3) 0.0909(14) Uani d . 1
H H19 0.7700 0.7207 1.0362 0.109 Uiso calc R 1
C C20 0.7551(3) 0.8472(3) 0.9425(2) 0.0669(9) Uani d . 1
Cl Cl1 0.41737(8) 0.79949(9) 0.79694(7) 0.0876(3) Uani d . 1
Cl Cl2 0.47184(9) 0.97355(14) 1.13076(7) 0.1212(5) Uani d . 1
N N1 0.75723(19) 0.9378(2) 0.76056(16) 0.0590(6) Uani d . 1
O O1 0.8465(2) 0.8094(2) 0.89205(18) 0.0974(9) Uani d . 1
H H1A 0.8471 0.8437 0.8433 0.146 Uiso calc R 1
H H1 0.7853 0.9784 0.7146 0.117 Uiso d R 1

loop_
_atom_site_aniso_label
_atom_site_aniso_U_11
_atom_site_aniso_U_22
_atom_site_aniso_U_33
_atom_site_aniso_U_12
_atom_site_aniso_U_13
_atom_site_aniso_U_23
C1 0.0501(16) 0.0547(17) 0.0533(16) -0.0074(14) 0.0004(14) 0.0055(13)
C2 0.0518(15) 0.0445(14) 0.0386(14) -0.0076(13) -0.0041(12) -0.0018(12)
C3 0.0571(17) 0.0609(18) 0.0567(17) -0.0135(15) -0.0047(15) 0.0086(15)
C4 0.088(2) 0.0532(19) 0.0577(19) -0.0095(18) -0.0138(18) 0.0100(15)
C5 0.074(2) 0.063(2) 0.074(2) 0.0047(18) -0.0227(19) 0.0004(19)
C6 0.0472(15) 0.078(2) 0.079(2) -0.0036(16) -0.0035(15) 0.0018(19)
C7 0.0468(15) 0.0528(16) 0.0485(16) -0.0063(13) -0.0026(13) 0.0001(13)
C8 0.0586(17) 0.0647(19) 0.0558(18) -0.0008(15) -0.0021(15) -0.0062(15)
C9 0.0568(19) 0.093(3) 0.102(3) 0.013(2) -0.0081(18) -0.028(2)
C10 0.088(3) 0.124(3) 0.129(4) 0.024(3) -0.010(3) -0.059(3)
C11 0.098(3) 0.097(3) 0.132(4) 0.014(3) -0.008(3) -0.052(3)
C12 0.068(2) 0.077(2) 0.079(2) 0.0014(19) -0.0103(18) -0.0250(19)
C13 0.0533(16) 0.0598(17) 0.0544(17) -0.0024(15) -0.0074(14) -0.0045(14)
C14 0.099(3) 0.082(2) 0.069(2) -0.028(2) -0.001(2) -0.0123(19)
C15 0.0525(16) 0.0569(17) 0.0516(16) -0.0085(15) -0.0162(14) -0.0034(14)
C16 0.0534(17) 0.070(2) 0.0587(19) -0.0094(16) -0.0122(15) 0.0018(16)
C17 0.070(2) 0.095(3) 0.062(2) -0.035(2) -0.0145(18) 0.000(2)
C18 0.145(4) 0.086(3) 0.060(2) -0.051(3) -0.037(3) 0.013(2)
C19 0.143(4) 0.059(2) 0.071(3) -0.007(2) -0.057(3) 0.001(2)
C20 0.081(2) 0.059(2) 0.060(2) 0.0069(18) -0.0332(18) -0.0136(16)
Cl1 0.0671(5) 0.1041(7) 0.0916(6) -0.0106(5) 0.0140(5) 0.0452(5)
Cl2 0.0834(6) 0.2043(14) 0.0759(6) -0.0444(8) 0.0151(5) -0.0046(8)
N1 0.0475(13) 0.0749(17) 0.0547(14) -0.0100(13) -0.0024(11) -0.0098(13)
O1 0.1023(19) 0.102(2) 0.0875(18) 0.0454(17) -0.0382(15) -0.0257(16)

loop_
_atom_type_symbol
_atom_type_description
_atom_type_scat_dispersion_real
_atom_type_scat_dispersion_imag
_atom_type_scat_source
C C 0.0033 0.0016 'International Tables Vol C Tables 4.2.6.8 and 6.1.1.4'
H H 0.0000 0.0000 'International Tables Vol C Tables 4.2.6.8 and 6.1.1.4'
N N 0.0061 0.0033 'International Tables Vol C Tables 4.2.6.8 and 6.1.1.4'
O O 0.0106 0.0060 'International Tables Vol C Tables 4.2.6.8 and 6.1.1.4'
Cl Cl 0.1484 0.1585 'International Tables Vol C Tables 4.2.6.8 and 6.1.1.4'

loop_
_geom_angle_atom_site_label_1
_geom_angle_atom_site_label_2
_geom_angle_atom_site_label_3
_geom_angle
C6 C1 C2 122.2(3)
C6 C1 Cl1 117.6(2)
C2 C1 Cl1 120.2(2)
C1 C2 C3 116.1(3)
C1 C2 C7 124.5(2)
C3 C2 C7 119.4(2)
C4 C3 C2 122.1(3)
C4 C3 H3 118.9
C2 C3 H3 118.9
C3 C4 C5 120.2(3)
C3 C4 H4 119.9
C5 C4 H4 119.9
C6 C5 C4 118.9(3)
C6 C5 H5 120.6
C4 C5 H5 120.6
C1 C6 C5 120.5(3)
C1 C6 H6 119.7
C5 C6 H6 119.7
N1 C7 C8 109.9(2)
N1 C7 C2 113.6(2)
C8 C7 C2 111.0(2)
N1 C7 H7 107.4
C8 C7 H7 107.4
C2 C7 H7 107.4
C7 C8 C12 113.6(2)
C7 C8 C9 115.5(3)
C12 C8 C9 102.5(3)
C7 C8 H8 108.3
C12 C8 H8 108.3
C9 C8 H8 108.3
C10 C9 C8 104.9(3)
C10 C9 H9A 110.8
C8 C9 H9A 110.8
C10 C9 H9B 110.8
C8 C9 H9B 110.8
H9A C9 H9B 108.8
C11 C10 C9 106.4(3)
C11 C10 H10A 110.4
C9 C10 H10A 110.4
C11 C10 H10B 110.4
C9 C10 H10B 110.4
H10A C10 H10B 108.6
C12 C11 C10 107.4(3)
C12 C11 H11A 110.2
C10 C11 H11A 110.2
C12 C11 H11B 110.2
C10 C11 H11B 110.2
H11A C11 H11B 108.5
C11 C12 C8 106.7(3)
C11 C12 H12A 110.4
C8 C12 H12A 110.4
C11 C12 H12B 110.4
C8 C12 H12B 110.4
H12A C12 H12B 108.6
N1 C13 C15 110.8(2)
N1 C13 C14 108.8(2)
C15 C13 C14 110.9(2)
N1 C13 H13 108.7
C15 C13 H13 108.7
C14 C13 H13 108.7
C13 C14 H14A 109.5
C13 C14 H14B 109.5
H14A C14 H14B 109.5
C13 C14 H14C 109.5
H14A C14 H14C 109.5
H14B C14 H14C 109.5
C16 C15 C20 118.2(3)
C16 C15 C13 120.0(3)
C20 C15 C13 121.7(3)
C15 C16 C17 121.1(3)
C15 C16 H16 119.4
C17 C16 H16 119.4
C18 C17 C16 119.9(4)
C18 C17 Cl2 120.3(3)
C16 C17 Cl2 119.8(3)
C19 C18 C17 120.2(4)
C19 C18 H18 119.9
C17 C18 H18 119.9
C18 C19 C20 121.1(4)
C18 C19 H19 119.5
C20 C19 H19 119.5
O1 C20 C19 118.2(3)
O1 C20 C15 122.2(3)
C19 C20 C15 119.5(4)
C13 N1 C7 116.4(2)
C13 N1 H1 111.2
C7 N1 H1 104.5
C20 O1 H1A 109.5

loop_
_geom_bond_atom_site_label_1
_geom_bond_atom_site_label_2
_geom_bond_distance
C1 C6 1.363(4)
C1 C2 1.379(4)
C1 Cl1 1.740(3)
C2 C3 1.394(4)
C2 C7 1.520(4)
C3 C4 1.363(4)
C3 H3 0.9300
C4 C5 1.373(5)
C4 H4 0.9300
C5 C6 1.371(5)
C5 H5 0.9300
C6 H6 0.9300
C7 N1 1.477(3)
C7 C8 1.518(4)
C7 H7 0.9800
C8 C12 1.524(4)
C8 C9 1.526(4)
C8 H8 0.9800
C9 C10 1.504(5)
C9 H9A 0.9700
C9 H9B 0.9700
C10 C11 1.495(6)
C10 H10A 0.9700
C10 H10B 0.9700
C11 C12 1.495(5)
C11 H11A 0.9700
C11 H11B 0.9700
C12 H12A 0.9700
C12 H12B 0.9700
C13 N1 1.468(3)
C13 C15 1.515(4)
C13 C14 1.525(4)
C13 H13 0.9800
C14 H14A 0.9600
C14 H14B 0.9600
C14 H14C 0.9600
C15 C16 1.375(4)
C15 C20 1.394(4)
C16 C17 1.384(4)
C16 H16 0.9300
C17 C18 1.363(6)
C17 Cl2 1.730(4)
C18 C19 1.348(6)
C18 H18 0.9300
C19 C20 1.389(5)
C19 H19 0.9300
C20 O1 1.344(4)
N1 H1 0.8826
O1 H1A 0.8200

loop_
_geom_hbond_atom_site_label_D
_geom_hbond_atom_site_label_H
_geom_hbond_atom_site_label_A
_geom_hbond_site_symmetry_A
_geom_hbond_distance_DH
_geom_hbond_distance_HA
_geom_hbond_distance_DA
_geom_hbond_angle_DHA
O1 H1A N1 . 0.82 1.92 2.639(3) 145.5
C3 H3 Cg1 2_674 0.93 2.76 3.661(3) 164.0

loop_
_geom_torsion_atom_site_label_1
_geom_torsion_atom_site_label_2
_geom_torsion_atom_site_label_3
_geom_torsion_atom_site_label_4
_geom_torsion
C6 C1 C2 C3 0.2(4)
Cl1 C1 C2 C3 178.3(2)
C6 C1 C2 C7 179.9(3)
Cl1 C1 C2 C7 -1.9(4)
C1 C2 C3 C4 0.0(4)
C7 C2 C3 C4 -179.8(3)
C2 C3 C4 C5 0.0(5)
C3 C4 C5 C6 -0.2(5)
C2 C1 C6 C5 -0.3(5)
Cl1 C1 C6 C5 -178.5(2)
C4 C5 C6 C1 0.3(5)
C1 C2 C7 N1 -119.6(3)
C3 C2 C7 N1 60.2(3)
C1 C2 C7 C8 116.1(3)
C3 C2 C7 C8 -64.2(3)
N1 C7 C8 C12 175.2(3)
C2 C7 C8 C12 -58.3(3)
N1 C7 C8 C9 57.2(3)
C2 C7 C8 C9 -176.4(3)
C7 C8 C9 C10 158.9(3)
C12 C8 C9 C10 34.8(4)
C8 C9 C10 C11 -27.7(5)
C9 C10 C11 C12 9.1(5)
C10 C11 C12 C8 13.0(5)
C7 C8 C12 C11 -154.8(3)
C9 C8 C12 C11 -29.4(4)
N1 C13 C15 C16 -148.4(2)
C14 C13 C15 C16 90.6(3)
N1 C13 C15 C20 34.8(4)
C14 C13 C15 C20 -86.2(3)
C20 C15 C16 C17 -0.1(4)
C13 C15 C16 C17 -177.1(3)
C15 C16 C17 C18 -1.6(5)
C15 C16 C17 Cl2 176.6(2)
C16 C17 C18 C19 1.2(5)
Cl2 C17 C18 C19 -177.0(3)
C17 C18 C19 C20 1.0(6)
C18 C19 C20 O1 176.3(3)
C18 C19 C20 C15 -2.7(5)
C16 C15 C20 O1 -176.8(3)
C13 C15 C20 O1 0.1(4)
C16 C15 C20 C19 2.2(4)
C13 C15 C20 C19 179.1(3)
C15 C13 N1 C7 70.8(3)
C14 C13 N1 C7 -166.9(3)
C8 C7 N1 C13 179.4(2)
C2 C7 N1 C13 54.4(3)

loop_
_cod_related_entry_id
_cod_related_entry_database
_cod_related_entry_code
1 ChemSpider 24741032
